data_7154600
loop_
_publ_author_name
'Nieto, Javier'
'Andr\'es, Celia'
'P\'erez-Encabo, Alfonso'

_publ_section_title
;
 7-endo selenocyclization reactions on chiral 3-prenyl and
 3-cinnamyl-2-hydroxymethylperhydro-1,3-benzoxazine derivatives. A way to
 enantiopure 1,4-oxazepanes.
;
_journal_issue 34
_journal_name_full 'Organic &amp; biomolecular chemistry'
_journal_page_first 9118
_journal_page_last 9126
_journal_paper_doi 10.1039/c5ob01297j
_journal_volume 13
_journal_year 2015
_chemical_absolute_configuration rmad
_chemical_formula_sum 'C29 H41 N O2 Se'
_chemical_formula_weight 514.59
_chemical_name_systematic
; 
 ? 
;
_space_group_IT_number 4
_symmetry_cell_setting monoclinic
_symmetry_space_group_name_Hall 'P 2yb'
_symmetry_space_group_name_H-M 'P 1 21 1'
_atom_sites_solution_hydrogens geom
_atom_sites_solution_primary direct
_atom_sites_solution_secondary difmap
_audit_creation_method SHELXL-97
_audit_update_record
;
2015-06-12 deposited with the CCDC.
2015-07-17 downloaded from the CCDC.
;
_cell_angle_alpha 90.00
_cell_angle_beta 105.304(6)
_cell_angle_gamma 90.00
_cell_formula_units_Z 2
_cell_length_a 10.412(3)
_cell_length_b 7.850(3)
_cell_length_c 17.427(6)
_cell_measurement_temperature 298(2)
_cell_volume 1373.9(8)
_computing_cell_refinement 'Bruker XSCANS'
_computing_data_collection 'Bruker XSCANS'
_computing_data_reduction 'Bruker SHELXTL'
_computing_molecular_graphics 'Bruker SHELXTL'
_computing_publication_material 'Bruker SHELXTL'
_computing_structure_refinement 'SHELXL-97 (Sheldrick, 1997)'
_computing_structure_solution 'SHELXS-97 (Sheldrick, 1990)'
_diffrn_ambient_temperature 298(2)
_diffrn_measured_fraction_theta_full 0.997
_diffrn_measured_fraction_theta_max 0.997
_diffrn_measurement_device_type 'Bruker P4'
_diffrn_measurement_method '\w scans'
_diffrn_radiation_monochromator graphite
_diffrn_radiation_source 'fine-focus sealed tube'
_diffrn_radiation_type MoK\a
_diffrn_radiation_wavelength 0.71073
_diffrn_reflns_av_R_equivalents 0.0000
_diffrn_reflns_av_sigmaI/netI 0.0269
_diffrn_reflns_limit_h_max 11
_diffrn_reflns_limit_h_min -11
_diffrn_reflns_limit_k_max 8
_diffrn_reflns_limit_k_min -8
_diffrn_reflns_limit_l_max 19
_diffrn_reflns_limit_l_min 0
_diffrn_reflns_number 3959
_diffrn_reflns_theta_full 23.30
_diffrn_reflns_theta_max 23.30
_diffrn_reflns_theta_min 1.21
_exptl_absorpt_coefficient_mu 1.391
_exptl_absorpt_correction_T_max 1.000000
_exptl_absorpt_correction_T_min 0.795640
_exptl_absorpt_correction_type multi-scan
_exptl_absorpt_process_details
;
 G.M. Sheldrick. 
 SADABS: A program for absorption correction with the Siemens SMART system;  University of G\"ottingen, Germany, 1996. 
;
_exptl_crystal_colour COLORLESS
_exptl_crystal_density_diffrn 1.244
_exptl_crystal_density_method 'not measured'
_exptl_crystal_description prism
_exptl_crystal_F_000 544
_exptl_crystal_size_max 0.41
_exptl_crystal_size_mid 0.25
_exptl_crystal_size_min 0.17
_refine_diff_density_max 0.594
_refine_diff_density_min -0.463
_refine_diff_density_rms 0.064
_refine_ls_abs_structure_details 'Flack H D (1983), Acta Cryst. A39, 876-881'
_refine_ls_abs_structure_Flack -0.004(8)
_refine_ls_extinction_method none
_refine_ls_goodness_of_fit_ref 1.146
_refine_ls_hydrogen_treatment constr
_refine_ls_matrix_type full
_refine_ls_number_parameters 304
_refine_ls_number_reflns 3959
_refine_ls_number_restraints 1
_refine_ls_restrained_S_all 1.146
_refine_ls_R_factor_all 0.0342
_refine_ls_R_factor_gt 0.0320
_refine_ls_shift/su_max 0.001
_refine_ls_shift/su_mean 0.000
_refine_ls_structure_factor_coef Fsqd
_refine_ls_weighting_details 'calc w=1/[\s^2^(Fo^2^)+(0.0643P)^2^+0.0000P] where P=(Fo^2^+2Fc^2^)/3'
_refine_ls_weighting_scheme calc
_refine_ls_wR_factor_gt 0.0835
_refine_ls_wR_factor_ref 0.0902
_reflns_number_gt 3810
_reflns_number_total 3959
_reflns_threshold_expression >2sigma(I)
_cod_data_source_file c5ob01297j2.cif
_cod_data_source_block javi07a
_cod_depositor_comments
;
The following automatic conversions were performed:

'_symmetry_cell_setting' value 'Monoclinic' changed to 'monoclinic'
according to
/usr/data/users/saulius/crontab/automatic-downloads/rss-feeds/RSC/lib/dictionaries/cif_core.dic
dictionary named 'cif_core.dic' version 2.4.2 from 2011-04-26.

Automatic conversion script
Id: cif_fix_values 3271 2015-04-21 07:52:19Z andrius 

 Adding full bibliography for 7154600--7154605.cif.
;
_cod_original_cell_volume 1373.8(8)
_cod_original_sg_symbol_H-M P2(1)
_cod_database_code 7154600

loop_
_symmetry_equiv_pos_as_xyz
'x, y, z'
'-x, y+1/2, -z'

loop_
_atom_site_label
_atom_site_type_symbol
_atom_site_fract_x
_atom_site_fract_y
_atom_site_fract_z
_atom_site_U_iso_or_equiv
_atom_site_adp_type
_atom_site_occupancy
_atom_site_symmetry_multiplicity
_atom_site_calc_flag
_atom_site_refinement_flags
O1 O 0.7579(2) 0.7156(3) 0.33273(14) 0.0585(6) Uani 1 1 d .
H1 H 0.7638 0.7784 0.2962 0.088 Uiso 1 1 calc R
Se1 Se 1.05710(3) 1.16574(5) 0.200963(17) 0.05696(14) Uani 1 1 d .
C12 C 0.6784(3) 0.7411(4) 0.10500(17) 0.0411(7) Uani 1 1 d .
C20 C 1.2134(3) 0.6603(8) 0.1187(2) 0.0731(10) Uani 1 1 d .
H20 H 1.2704 0.5790 0.1483 0.088 Uiso 1 1 calc R
C11 C 0.6211(3) 0.8983(4) 0.13587(17) 0.0409(7) Uani 1 1 d .
H11A H 0.6200 0.9912 0.0990 0.049 Uiso 1 1 calc R
H11B H 0.5294 0.8742 0.1351 0.049 Uiso 1 1 calc R
N1 N 0.6907(2) 0.9566(3) 0.21584(14) 0.0382(5) Uani 1 1 d .
O2 O 0.82232(18) 0.7368(2) 0.12993(12) 0.0400(4) Uani 1 1 d .
C21 C 1.2408(3) 0.7312(6) 0.0522(2) 0.0733(13) Uani 1 1 d .
H21 H 1.3168 0.6984 0.0376 0.088 Uiso 1 1 calc R
C29 C 1.0074(3) 1.3978(5) 0.3179(2) 0.0597(9) Uani 1 1 d .
H29 H 0.9707 1.4684 0.2749 0.072 Uiso 1 1 calc R
C24 C 1.0616(3) 1.2435(4) 0.30618(18) 0.0471(7) Uani 1 1 d .
C10 C 0.4919(3) 1.1401(5) 0.2158(2) 0.0557(8) Uani 1 1 d .
H10A H 0.5335 1.2252 0.1909 0.084 Uiso 1 1 calc R
H10B H 0.4455 1.1943 0.2500 0.084 Uiso 1 1 calc R
H10C H 0.4300 1.0758 0.1757 0.084 Uiso 1 1 calc R
C18 C 1.0169(3) 0.8324(4) 0.09708(17) 0.0403(7) Uani 1 1 d .
C19 C 1.1017(3) 0.7102(5) 0.14092(19) 0.0590(10) Uani 1 1 d .
H19 H 1.0830 0.6618 0.1855 0.071 Uiso 1 1 calc R
C15 C 0.8936(3) 0.8876(4) 0.12022(17) 0.0384(6) Uani 1 1 d .
H15 H 0.8380 0.9561 0.0771 0.046 Uiso 1 1 calc R
C7 C 0.5371(3) 0.8578(4) 0.29156(17) 0.0382(6) Uani 1 1 d .
H7 H 0.5062 0.7858 0.2443 0.046 Uiso 1 1 calc R
C13 C 0.6395(3) 0.5778(4) 0.1387(2) 0.0516(8) Uani 1 1 d .
H13A H 0.6773 0.4827 0.1177 0.077 Uiso 1 1 calc R
H13B H 0.5442 0.5676 0.1242 0.077 Uiso 1 1 calc R
H13C H 0.6722 0.5793 0.1956 0.077 Uiso 1 1 calc R
C8 C 0.5988(3) 1.0200(4) 0.26524(19) 0.0414(7) Uani 1 1 d .
C26 C 1.1146(3) 1.1925(6) 0.4460(2) 0.0661(10) Uani 1 1 d .
H26 H 1.1503 1.1220 0.4893 0.079 Uiso 1 1 calc R
C25 C 1.1171(3) 1.1411(5) 0.37094(19) 0.0550(8) Uani 1 1 d .
H25 H 1.1559 1.0377 0.3638 0.066 Uiso 1 1 calc R
C1 C 0.6381(3) 0.7519(4) 0.35414(18) 0.0454(7) Uani 1 1 d .
H1A H 0.6611 0.8163 0.4041 0.054 Uiso 1 1 calc R
C5 C 0.3568(3) 0.7253(5) 0.3451(2) 0.0590(9) Uani 1 1 d .
H5A H 0.2850 0.7522 0.3690 0.071 Uiso 1 1 calc R
H5B H 0.3186 0.6636 0.2962 0.071 Uiso 1 1 calc R
C17 C 0.7973(3) 1.0776(4) 0.2106(2) 0.0448(7) Uani 1 1 d .
H17A H 0.8231 1.1435 0.2594 0.054 Uiso 1 1 calc R
H17B H 0.7628 1.1562 0.1671 0.054 Uiso 1 1 calc R
C3 C 0.4547(3) 0.6112(4) 0.40081(19) 0.0555(9) Uani 1 1 d .
H3 H 0.4838 0.6696 0.4522 0.067 Uiso 1 1 calc R
C22 C 1.1573(4) 0.8485(6) 0.0082(2) 0.0712(11) Uani 1 1 d .
H22 H 1.1752 0.8944 -0.0371 0.085 Uiso 1 1 calc R
C9 C 0.6783(3) 1.1175(4) 0.33796(19) 0.0550(9) Uani 1 1 d .
H9A H 0.7610 1.0599 0.3604 0.083 Uiso 1 1 calc R
H9B H 0.6281 1.1233 0.3768 0.083 Uiso 1 1 calc R
H9C H 0.6958 1.2307 0.3225 0.083 Uiso 1 1 calc R
C6 C 0.4164(3) 0.8912(5) 0.3248(2) 0.0537(8) Uani 1 1 d .
H6A H 0.4438 0.9610 0.3723 0.064 Uiso 1 1 calc R
H6B H 0.3492 0.9535 0.2858 0.064 Uiso 1 1 calc R
C28 C 1.0078(4) 1.4474(5) 0.3940(2) 0.0705(11) Uani 1 1 d .
H28 H 0.9715 1.5522 0.4019 0.085 Uiso 1 1 calc R
C2 C 0.5772(3) 0.5856(4) 0.3690(2) 0.0514(8) Uani 1 1 d .
H2A H 0.6431 0.5194 0.4071 0.062 Uiso 1 1 calc R
H2B H 0.5517 0.5214 0.3197 0.062 Uiso 1 1 calc R
C14 C 0.6310(3) 0.7406(5) 0.01458(19) 0.0564(8) Uani 1 1 d .
H14A H 0.6717 0.8334 -0.0062 0.085 Uiso 1 1 calc R
H14B H 0.5359 0.7533 -0.0017 0.085 Uiso 1 1 calc R
H14C H 0.6554 0.6349 -0.0054 0.085 Uiso 1 1 calc R
C23 C 1.0463(4) 0.8995(5) 0.0305(2) 0.0580(8) Uani 1 1 d .
H23 H 0.9899 0.9807 0.0003 0.070 Uiso 1 1 calc R
C16 C 0.9200(3) 0.9887(4) 0.19757(18) 0.0420(7) Uani 1 1 d .
H16 H 0.9539 0.9099 0.2419 0.050 Uiso 1 1 calc R
C27 C 1.0607(4) 1.3451(6) 0.4578(2) 0.0738(12) Uani 1 1 d .
H27 H 1.0599 1.3792 0.5087 0.089 Uiso 1 1 calc R
C4 C 0.3924(5) 0.4435(6) 0.4144(3) 0.0887(14) Uani 1 1 d .
H4A H 0.3219 0.4642 0.4393 0.133 Uiso 1 1 calc R
H4B H 0.4588 0.3724 0.4483 0.133 Uiso 1 1 calc R
H4C H 0.3571 0.3874 0.3643 0.133 Uiso 1 1 calc R

loop_
_atom_site_aniso_label
_atom_site_aniso_U_11
_atom_site_aniso_U_22
_atom_site_aniso_U_33
_atom_site_aniso_U_23
_atom_site_aniso_U_13
_atom_site_aniso_U_12
O1 0.0368(11) 0.0655(17) 0.0732(15) 0.0153(11) 0.0145(10) 0.0159(10)
Se1 0.0484(2) 0.0693(2) 0.0594(2) -0.01068(18) 0.02507(14) -0.02340(17)
C12 0.0279(14) 0.0476(15) 0.0482(17) -0.0036(13) 0.0105(12) -0.0017(12)
C20 0.0394(16) 0.102(3) 0.073(2) -0.018(3) 0.0062(15) 0.020(2)
C11 0.0311(14) 0.0494(17) 0.0436(15) 0.0046(13) 0.0122(12) 0.0012(13)
N1 0.0312(12) 0.0384(12) 0.0493(13) -0.0032(11) 0.0184(10) -0.0025(10)
O2 0.0283(9) 0.0429(10) 0.0501(11) -0.0013(8) 0.0125(8) -0.0008(8)
C21 0.0329(17) 0.110(3) 0.084(3) -0.046(2) 0.0277(17) -0.0167(19)
C29 0.0472(19) 0.056(2) 0.072(2) 0.0020(18) 0.0078(16) 0.0026(17)
C24 0.0336(15) 0.0525(16) 0.0559(18) -0.0077(15) 0.0130(14) -0.0094(13)
C10 0.0551(18) 0.046(2) 0.0743(19) 0.0134(17) 0.0327(15) 0.0175(16)
C18 0.0319(14) 0.0496(17) 0.0406(15) -0.0083(13) 0.0118(12) -0.0048(13)
C19 0.0428(16) 0.085(3) 0.0500(17) -0.0009(16) 0.0128(14) 0.0128(16)
C15 0.0304(14) 0.0446(15) 0.0424(15) 0.0038(12) 0.0138(11) -0.0019(12)
C7 0.0284(14) 0.0430(16) 0.0465(16) 0.0011(13) 0.0152(12) 0.0053(12)
C13 0.0383(16) 0.0479(17) 0.073(2) -0.0097(16) 0.0226(16) -0.0061(14)
C8 0.0360(15) 0.0376(14) 0.0568(17) -0.0014(13) 0.0229(13) 0.0056(12)
C26 0.0506(18) 0.087(3) 0.0558(19) 0.010(2) 0.0060(14) -0.006(2)
C25 0.0396(15) 0.054(2) 0.070(2) 0.0052(18) 0.0105(14) -0.0020(15)
C1 0.0356(16) 0.0506(16) 0.0481(17) 0.0017(14) 0.0080(13) 0.0029(14)
C5 0.0466(18) 0.071(2) 0.067(2) 0.0088(17) 0.0286(16) -0.0014(16)
C17 0.0377(15) 0.0410(15) 0.0605(19) -0.0050(14) 0.0214(14) -0.0072(13)
C3 0.0549(19) 0.065(2) 0.0476(17) 0.0035(15) 0.0151(15) -0.0146(15)
C22 0.062(2) 0.093(3) 0.073(2) -0.008(2) 0.043(2) -0.020(2)
C9 0.0611(19) 0.049(2) 0.063(2) -0.0105(14) 0.0316(16) -0.0028(14)
C6 0.0405(17) 0.0571(19) 0.072(2) 0.0106(17) 0.0302(16) 0.0078(15)
C28 0.064(2) 0.072(2) 0.076(3) -0.020(2) 0.021(2) 0.011(2)
C2 0.0510(19) 0.0468(16) 0.0516(18) 0.0073(14) 0.0051(15) 0.0018(15)
C14 0.0416(17) 0.071(2) 0.0534(18) -0.0098(16) 0.0073(14) 0.0032(16)
C23 0.0518(19) 0.070(2) 0.0595(19) 0.0035(18) 0.0285(15) -0.0038(17)
C16 0.0319(15) 0.0471(16) 0.0495(16) -0.0011(14) 0.0152(12) -0.0070(13)
C27 0.057(2) 0.106(4) 0.058(2) -0.018(2) 0.0149(18) 0.002(2)
C4 0.086(3) 0.087(3) 0.094(3) 0.034(3) 0.026(2) -0.016(2)

loop_
_atom_type_symbol
_atom_type_description
_atom_type_scat_dispersion_real
_atom_type_scat_dispersion_imag
_atom_type_scat_source
C C 0.0033 0.0016 'International Tables Vol C Tables 4.2.6.8 and 6.1.1.4'
H H 0.0000 0.0000 'International Tables Vol C Tables 4.2.6.8 and 6.1.1.4'
N N 0.0061 0.0033 'International Tables Vol C Tables 4.2.6.8 and 6.1.1.4'
O O 0.0106 0.0060 'International Tables Vol C Tables 4.2.6.8 and 6.1.1.4'
Se Se -0.0929 2.2259 'International Tables Vol C Tables 4.2.6.8 and 6.1.1.4'

loop_
_geom_angle_atom_site_label_1
_geom_angle_atom_site_label_2
_geom_angle_atom_site_label_3
_geom_angle
C24 Se1 C16 94.99(12)
O2 C12 C13 103.1(2)
O2 C12 C14 109.7(2)
C13 C12 C14 110.7(3)
O2 C12 C11 112.5(2)
C13 C12 C11 112.3(2)
C14 C12 C11 108.4(3)
C19 C20 C21 119.9(4)
N1 C11 C12 116.5(2)
C11 N1 C17 109.4(2)
C11 N1 C8 114.3(2)
C17 N1 C8 114.6(2)
C15 O2 C12 118.3(2)
C22 C21 C20 120.4(3)
C24 C29 C28 119.6(3)
C29 C24 C25 119.4(3)
C29 C24 Se1 121.0(3)
C25 C24 Se1 119.6(3)
C23 C18 C19 118.4(3)
C23 C18 C15 120.6(3)
C19 C18 C15 121.0(3)
C20 C19 C18 120.2(4)
O2 C15 C18 107.4(2)
O2 C15 C16 107.7(2)
C18 C15 C16 114.7(2)
C6 C7 C1 107.3(2)
C6 C7 C8 114.5(2)
C1 C7 C8 113.2(2)
C9 C8 N1 110.4(2)
C9 C8 C10 108.2(3)
N1 C8 C10 110.6(2)
C9 C8 C7 110.1(3)
N1 C8 C7 105.6(2)
C10 C8 C7 112.0(2)
C27 C26 C25 120.9(4)
C26 C25 C24 119.8(4)
O1 C1 C2 108.0(3)
O1 C1 C7 113.8(2)
C2 C1 C7 110.5(2)
C3 C5 C6 114.3(3)
N1 C17 C16 112.7(3)
C5 C3 C4 112.0(3)
C5 C3 C2 109.4(3)
C4 C3 C2 112.0(3)
C21 C22 C23 119.9(4)
C5 C6 C7 111.4(3)
C27 C28 C29 121.0(4)
C1 C2 C3 112.2(3)
C22 C23 C18 121.1(4)
C17 C16 C15 114.0(2)
C17 C16 Se1 107.4(2)
C15 C16 Se1 110.57(19)
C26 C27 C28 119.3(3)

loop_
_geom_bond_atom_site_label_1
_geom_bond_atom_site_label_2
_geom_bond_distance
O1 C1 1.421(4)
Se1 C24 1.921(3)
Se1 C16 1.982(3)
C12 O2 1.447(3)
C12 C13 1.509(4)
C12 C14 1.522(4)
C12 C11 1.529(4)
C20 C19 1.376(5)
C20 C21 1.380(6)
C11 N1 1.464(4)
N1 C17 1.483(4)
N1 C8 1.529(4)
O2 C15 1.431(3)
C21 C22 1.357(6)
C29 C24 1.374(5)
C29 C28 1.381(5)
C24 C25 1.382(5)
C10 C8 1.537(4)
C18 C23 1.379(5)
C18 C19 1.389(5)
C18 C15 1.507(4)
C15 C16 1.525(4)
C7 C6 1.539(4)
C7 C1 1.543(4)
C7 C8 1.549(4)
C8 C9 1.524(4)
C26 C27 1.362(6)
C26 C25 1.375(5)
C1 C2 1.503(5)
C5 C3 1.503(5)
C5 C6 1.524(5)
C17 C16 1.524(4)
C3 C4 1.514(5)
C3 C2 1.533(5)
C22 C23 1.373(5)
C28 C27 1.364(6)
